data_8107428
loop_
_publ_author_name
'Ha, Kwang'

_publ_section_title
;
 Crystal structure of
 trans-tetrakis(3-phenylpyridine-\kN)bis(thiocyanato-\kN)nickel(II),
 C46H36N6NiS2
;
_journal_issue 2
_journal_name_full 'Zeitschrift f\"ur Kristallographie - New Crystal Structures'
_journal_page_first 319
_journal_page_last 321
_journal_paper_doi 10.1515/ncrs-2023-0020
_journal_volume 238
_journal_year 2023
_chemical_formula_moiety 'C46 H36 N6 Ni S2'
_chemical_formula_sum 'C46 H36 N6 Ni S2'
_chemical_formula_weight 795.64
_chemical_name_systematic
;
<i>trans</i>-tetrakis(3-phenylpyridine-\k<i>N</i>)bis(thiocyanato-\k<i>N</i>)
nickel(II)
;
_space_group_crystal_system triclinic
_space_group_IT_number 2
_space_group_name_Hall '-P 1'
_space_group_name_H-M_alt 'P -1'
_atom_sites_solution_hydrogens geom
_atom_sites_solution_primary direct
_atom_sites_solution_secondary difmap
_audit_creation_method SHELXL-2014/7
_cell_angle_alpha 107.377(3)
_cell_angle_beta 107.333(3)
_cell_angle_gamma 91.254(4)
_cell_formula_units_Z 1
_cell_length_a 9.1007(10)
_cell_length_b 9.8108(10)
_cell_length_c 11.8638(12)
_cell_measurement_reflns_used 9897
_cell_measurement_temperature 223(2)
_cell_measurement_theta_max 26.06
_cell_measurement_theta_min 2.51
_cell_volume 957.84(18)
_computing_cell_refinement 'Bruker SAINT [1]'
_computing_data_collection 'Bruker APEX2 [1]'
_computing_data_reduction 'Bruker SAINT [1]'
_computing_molecular_graphics 'ORTEP-III [3]'
_computing_publication_material 'SHELXL-2014/7 [2]'
_computing_structure_refinement 'SHELXL-2014/7 [2]'
_computing_structure_solution 'SHELXL-2014/7 [2]'
_diffrn_ambient_temperature 223(2)
_diffrn_measured_fraction_theta_full 0.985
_diffrn_measured_fraction_theta_max 0.984
_diffrn_measurement_device_type 'PHOTON II M14'
_diffrn_measurement_method '\f and \w scans'
_diffrn_radiation_type MoK\a
_diffrn_radiation_wavelength 0.71073
_diffrn_reflns_av_R_equivalents 0.0235
_diffrn_reflns_av_unetI/netI 0.0141
_diffrn_reflns_Laue_measured_fraction_full 0.985
_diffrn_reflns_Laue_measured_fraction_max 0.984
_diffrn_reflns_limit_h_max 11
_diffrn_reflns_limit_h_min -11
_diffrn_reflns_limit_k_max 12
_diffrn_reflns_limit_k_min -12
_diffrn_reflns_limit_l_max 14
_diffrn_reflns_limit_l_min -14
_diffrn_reflns_number 24392
_diffrn_reflns_point_group_measured_fraction_full 0.985
_diffrn_reflns_point_group_measured_fraction_max 0.984
_diffrn_reflns_theta_full 25.242
_diffrn_reflns_theta_max 26.077
_diffrn_reflns_theta_min 2.397
_diffrn_source 'sealed tube'
_exptl_absorpt_coefficient_mu 0.658
_exptl_absorpt_correction_T_max 0.7453
_exptl_absorpt_correction_T_min 0.6879
_exptl_absorpt_correction_type multi-scan
_exptl_absorpt_process_details 'SADABS (Bruker, 2016) [1]'
_exptl_crystal_colour blue
_exptl_crystal_density_diffrn 1.379
_exptl_crystal_description Block
_exptl_crystal_F_000 414
_exptl_crystal_size_max 0.27
_exptl_crystal_size_mid 0.16
_exptl_crystal_size_min 0.10
_refine_diff_density_max 0.213
_refine_diff_density_min -0.257
_refine_diff_density_rms 0.036
_refine_ls_extinction_coef .
_refine_ls_extinction_method none
_refine_ls_goodness_of_fit_ref 1.045
_refine_ls_hydrogen_treatment constr
_refine_ls_matrix_type full
_refine_ls_number_parameters 250
_refine_ls_number_reflns 3730
_refine_ls_number_restraints 0
_refine_ls_restrained_S_all 1.045
_refine_ls_R_factor_all 0.0265
_refine_ls_R_factor_gt 0.0248
_refine_ls_shift/su_max 0.000
_refine_ls_shift/su_mean 0.000
_refine_ls_structure_factor_coef Fsqd
_refine_ls_weighting_details 'w=1/[\s^2^(Fo^2^)+(0.0258P)^2^+0.4351P] where P=(Fo^2^+2Fc^2^)/3'
_refine_ls_weighting_scheme calc
_refine_ls_wR_factor_gt 0.0638
_refine_ls_wR_factor_ref 0.0651
_reflns_Friedel_coverage 0.000
_reflns_Friedel_fraction_full .
_reflns_Friedel_fraction_max .
_reflns_number_gt 3541
_reflns_number_total 3730
_reflns_threshold_expression 'I > 2\s(I)'
_cod_data_source_file suppl_j_ncrs-2023-0020_suppl.cif
_cod_data_source_block Ni(NCS)2(3ppy)4
_cod_depositor_comments
;
The following automatic conversions were performed:

data item '_exptl_absorpt_correction_type' value 'Multi-scan' was
changed to 'multi-scan' in accordance with the built-in table derived
from the CIF Core dictionary named 'cif_core.dic' version 2.4.5 last
updated on 2014-11-21.

Automatic conversion script
Id: cif_fix_values 8738 2021-04-28 16:35:53Z antanas 
;
_cod_original_cell_volume 957.84(17)
_cod_database_code 8107428
_shelx_shelxl_version_number 2014/7
_shelx_space_group_comment
;
The symmetry employed for this shelxl refinement is uniquely defined
by the following loop, which should always be used as a source of
symmetry information in preference to the above space-group names.
They are only intended as comments.
;
_shelx_estimated_absorpt_t_min 0.842
_shelx_estimated_absorpt_t_max 0.937

loop_
_space_group_symop_operation_xyz
'x, y, z'
'-x, -y, -z'

loop_
_atom_site_label
_atom_site_type_symbol
_atom_site_fract_x
_atom_site_fract_y
_atom_site_fract_z
_atom_site_U_iso_or_equiv
_atom_site_adp_type
_atom_site_occupancy
_atom_site_site_symmetry_order
_atom_site_calc_flag
_atom_site_refinement_flags_posn
_atom_site_refinement_flags_adp
_atom_site_refinement_flags_occupancy
_atom_site_disorder_assembly
_atom_site_disorder_group
Ni1 Ni 0.5000 0.0000 0.5000 0.02508(8) Uani 1 2 d S . P . .
S1 S 0.09684(4) -0.08293(5) 0.11583(4) 0.04324(11) Uani 1 1 d . . . . .
N1 N 0.30462(14) -0.06254(13) 0.34818(11) 0.0316(3) Uani 1 1 d . . . . .
N2 N 0.43703(14) 0.22062(12) 0.54120(11) 0.0296(2) Uani 1 1 d . . . . .
N3 N 0.62806(13) 0.03851(12) 0.38655(10) 0.0291(2) Uani 1 1 d . . . . .
C1 C 0.21722(15) -0.07426(14) 0.25091(13) 0.0270(3) Uani 1 1 d . . . . .
C2 C 0.32977(17) 0.26771(15) 0.46075(13) 0.0300(3) Uani 1 1 d . . . . .
H2 H 0.2760 0.2012 0.3823 0.036 Uiso 1 1 calc R U . . .
C3 C 0.29287(17) 0.40783(15) 0.48551(14) 0.0313(3) Uani 1 1 d . . . . .
C4 C 0.3688(2) 0.50171(16) 0.60447(15) 0.0409(4) Uani 1 1 d . . . . .
H4 H 0.3468 0.5974 0.6269 0.049 Uiso 1 1 calc R U . . .
C5 C 0.4760(2) 0.45479(17) 0.68931(15) 0.0419(4) Uani 1 1 d . . . . .
H5 H 0.5262 0.5174 0.7703 0.050 Uiso 1 1 calc R U . . .
C6 C 0.50899(19) 0.31508(16) 0.65426(14) 0.0358(3) Uani 1 1 d . . . . .
H6 H 0.5850 0.2847 0.7119 0.043 Uiso 1 1 calc R U . . .
C7 C 0.18229(18) 0.45600(15) 0.38894(15) 0.0349(3) Uani 1 1 d . . . . .
C8 C 0.1561(2) 0.38721(18) 0.26255(16) 0.0439(4) Uani 1 1 d . . . . .
H8 H 0.2038 0.3045 0.2375 0.053 Uiso 1 1 calc R U . . .
C9 C 0.0613(2) 0.4382(2) 0.17305(18) 0.0537(5) Uani 1 1 d . . . . .
H9 H 0.0449 0.3899 0.0882 0.064 Uiso 1 1 calc R U . . .
C10 C -0.0091(2) 0.5590(2) 0.2076(2) 0.0596(5) Uani 1 1 d . . . . .
H10 H -0.0714 0.5953 0.1470 0.071 Uiso 1 1 calc R U . . .
C11 C 0.0124(3) 0.6264(2) 0.3320(2) 0.0679(6) Uani 1 1 d . . . . .
H11 H -0.0375 0.7078 0.3561 0.082 Uiso 1 1 calc R U . . .
C12 C 0.1068(2) 0.57574(19) 0.42207(19) 0.0541(5) Uani 1 1 d . . . . .
H12 H 0.1200 0.6230 0.5066 0.065 Uiso 1 1 calc R U . . .
C13 C 0.56711(16) 0.09388(14) 0.29509(12) 0.0278(3) Uani 1 1 d . . . . .
H13 H 0.4646 0.1159 0.2821 0.033 Uiso 1 1 calc R U . . .
C14 C 0.64443(16) 0.12129(14) 0.21771(12) 0.0274(3) Uani 1 1 d . . . . .
C15 C 0.79570(17) 0.08788(17) 0.23867(14) 0.0362(3) Uani 1 1 d . . . . .
H15 H 0.8538 0.1045 0.1895 0.043 Uiso 1 1 calc R U . . .
C16 C 0.86002(18) 0.02991(19) 0.33247(15) 0.0413(4) Uani 1 1 d . . . . .
H16 H 0.9620 0.0062 0.3471 0.050 Uiso 1 1 calc R U . . .
C17 C 0.77415(18) 0.00716(17) 0.40410(14) 0.0366(3) Uani 1 1 d . . . . .
H17 H 0.8195 -0.0319 0.4679 0.044 Uiso 1 1 calc R U . . .
C18 C 0.56687(16) 0.18355(14) 0.11902(12) 0.0274(3) Uani 1 1 d . . . . .
C19 C 0.40607(17) 0.16579(15) 0.06732(13) 0.0310(3) Uani 1 1 d . . . . .
H19 H 0.3450 0.1118 0.0942 0.037 Uiso 1 1 calc R U . . .
C20 C 0.33515(18) 0.22672(17) -0.02318(14) 0.0372(3) Uani 1 1 d . . . . .
H20 H 0.2264 0.2154 -0.0561 0.045 Uiso 1 1 calc R U . . .
C21 C 0.4230(2) 0.30394(18) -0.06533(16) 0.0436(4) Uani 1 1 d . . . . .
H21 H 0.3746 0.3448 -0.1271 0.052 Uiso 1 1 calc R U . . .
C22 C 0.5819(2) 0.3206(2) -0.01617(17) 0.0468(4) Uani 1 1 d . . . . .
H22 H 0.6424 0.3722 -0.0453 0.056 Uiso 1 1 calc R U . . .
C23 C 0.65361(18) 0.26206(17) 0.07575(15) 0.0382(3) Uani 1 1 d . . . . .
H23 H 0.7624 0.2755 0.1094 0.046 Uiso 1 1 calc R U . . .

loop_
_atom_site_aniso_label
_atom_site_aniso_U_11
_atom_site_aniso_U_22
_atom_site_aniso_U_33
_atom_site_aniso_U_23
_atom_site_aniso_U_13
_atom_site_aniso_U_12
Ni1 0.02785(14) 0.02541(13) 0.02039(13) 0.00819(9) 0.00431(9) 0.00616(9)
S1 0.02860(19) 0.0689(3) 0.02815(19) 0.01612(18) 0.00242(15) 0.00732(18)
N1 0.0326(6) 0.0305(6) 0.0276(6) 0.0087(5) 0.0041(5) 0.0044(5)
N2 0.0352(6) 0.0266(6) 0.0276(6) 0.0083(5) 0.0108(5) 0.0068(5)
N3 0.0310(6) 0.0297(6) 0.0262(6) 0.0093(5) 0.0079(5) 0.0071(5)
C1 0.0253(6) 0.0264(7) 0.0289(7) 0.0069(5) 0.0102(6) 0.0056(5)
C2 0.0346(7) 0.0262(7) 0.0293(7) 0.0079(5) 0.0111(6) 0.0065(5)
C3 0.0363(8) 0.0263(7) 0.0358(8) 0.0105(6) 0.0172(6) 0.0073(6)
C4 0.0535(10) 0.0250(7) 0.0425(9) 0.0063(6) 0.0171(7) 0.0099(7)
C5 0.0547(10) 0.0313(8) 0.0317(8) 0.0017(6) 0.0105(7) 0.0058(7)
C6 0.0432(8) 0.0323(7) 0.0290(7) 0.0076(6) 0.0093(6) 0.0079(6)
C7 0.0368(8) 0.0273(7) 0.0445(8) 0.0150(6) 0.0147(7) 0.0073(6)
C8 0.0459(9) 0.0417(9) 0.0443(9) 0.0153(7) 0.0125(7) 0.0154(7)
C9 0.0527(11) 0.0590(11) 0.0470(10) 0.0225(9) 0.0065(8) 0.0106(9)
C10 0.0546(11) 0.0527(11) 0.0709(13) 0.0353(10) 0.0034(10) 0.0125(9)
C11 0.0741(14) 0.0455(11) 0.0829(16) 0.0264(11) 0.0154(12) 0.0318(10)
C12 0.0666(12) 0.0386(9) 0.0577(11) 0.0157(8) 0.0192(9) 0.0241(9)
C13 0.0290(7) 0.0261(6) 0.0291(7) 0.0092(5) 0.0097(5) 0.0076(5)
C14 0.0313(7) 0.0231(6) 0.0264(7) 0.0046(5) 0.0105(5) 0.0048(5)
C15 0.0333(8) 0.0443(8) 0.0344(8) 0.0127(6) 0.0152(6) 0.0094(6)
C16 0.0295(8) 0.0570(10) 0.0396(8) 0.0178(7) 0.0112(6) 0.0160(7)
C17 0.0342(8) 0.0451(9) 0.0307(7) 0.0152(6) 0.0071(6) 0.0128(6)
C18 0.0335(7) 0.0240(6) 0.0260(6) 0.0057(5) 0.0133(6) 0.0066(5)
C19 0.0338(7) 0.0298(7) 0.0311(7) 0.0099(6) 0.0129(6) 0.0038(6)
C20 0.0367(8) 0.0380(8) 0.0361(8) 0.0126(6) 0.0094(6) 0.0083(6)
C21 0.0534(10) 0.0457(9) 0.0392(9) 0.0235(7) 0.0150(7) 0.0127(8)
C22 0.0525(10) 0.0516(10) 0.0506(10) 0.0300(8) 0.0236(8) 0.0060(8)
C23 0.0349(8) 0.0430(9) 0.0432(9) 0.0185(7) 0.0167(7) 0.0060(6)

loop_
_atom_type_symbol
_atom_type_description
_atom_type_scat_dispersion_real
_atom_type_scat_dispersion_imag
_atom_type_scat_source
C C 0.0033 0.0016 'International Tables Vol C Tables 4.2.6.8 and 6.1.1.4'
H H 0.0000 0.0000 'International Tables Vol C Tables 4.2.6.8 and 6.1.1.4'
N N 0.0061 0.0033 'International Tables Vol C Tables 4.2.6.8 and 6.1.1.4'
Ni Ni 0.3393 1.1124 'International Tables Vol C Tables 4.2.6.8 and 6.1.1.4'
S S 0.1246 0.1234 'International Tables Vol C Tables 4.2.6.8 and 6.1.1.4'

loop_
_geom_angle_atom_site_label_1
_geom_angle_atom_site_label_2
_geom_angle_atom_site_label_3
_geom_angle
_geom_angle_site_symmetry_1
_geom_angle_site_symmetry_3
N1 Ni1 N1 180.0 2_656 .
N1 Ni1 N3 89.74(5) 2_656 2_656
N1 Ni1 N3 90.26(5) . 2_656
N1 Ni1 N3 90.26(5) 2_656 .
N1 Ni1 N3 89.74(5) . .
N3 Ni1 N3 180.0 2_656 .
N1 Ni1 N2 91.18(5) 2_656 .
N1 Ni1 N2 88.82(5) . .
N3 Ni1 N2 88.25(4) 2_656 .
N3 Ni1 N2 91.75(4) . .
N1 Ni1 N2 88.82(5) 2_656 2_656
N1 Ni1 N2 91.18(5) . 2_656
N3 Ni1 N2 91.75(4) 2_656 2_656
N3 Ni1 N2 88.25(4) . 2_656
N2 Ni1 N2 180.0 . 2_656
C1 N1 Ni1 160.75(12) . .
C6 N2 C2 117.21(12) . .
C6 N2 Ni1 118.31(10) . .
C2 N2 Ni1 124.48(9) . .
C13 N3 C17 117.21(12) . .
C13 N3 Ni1 121.93(9) . .
C17 N3 Ni1 120.86(10) . .
N1 C1 S1 177.39(13) . .
N2 C2 C3 124.51(13) . .
N2 C2 H2 117.7 . .
C3 C2 H2 117.7 . .
C2 C3 C4 116.31(14) . .
C2 C3 C7 121.83(13) . .
C4 C3 C7 121.83(13) . .
C5 C4 C3 120.09(14) . .
C5 C4 H4 120.0 . .
C3 C4 H4 120.0 . .
C4 C5 C6 119.23(14) . .
C4 C5 H5 120.4 . .
C6 C5 H5 120.4 . .
N2 C6 C5 122.57(14) . .
N2 C6 H6 118.7 . .
C5 C6 H6 118.7 . .
C12 C7 C8 117.65(15) . .
C12 C7 C3 120.91(15) . .
C8 C7 C3 121.37(13) . .
C9 C8 C7 121.26(16) . .
C9 C8 H8 119.4 . .
C7 C8 H8 119.4 . .
C10 C9 C8 120.29(19) . .
C10 C9 H9 119.9 . .
C8 C9 H9 119.9 . .
C9 C10 C11 119.24(17) . .
C9 C10 H10 120.4 . .
C11 C10 H10 120.4 . .
C10 C11 C12 120.79(18) . .
C10 C11 H11 119.6 . .
C12 C11 H11 119.6 . .
C11 C12 C7 120.73(18) . .
C11 C12 H12 119.6 . .
C7 C12 H12 119.6 . .
N3 C13 C14 124.71(13) . .
N3 C13 H13 117.6 . .
C14 C13 H13 117.6 . .
C15 C14 C13 116.57(13) . .
C15 C14 C18 122.77(13) . .
C13 C14 C18 120.66(12) . .
C16 C15 C14 119.39(14) . .
C16 C15 H15 120.3 . .
C14 C15 H15 120.3 . .
C17 C16 C15 119.63(14) . .
C17 C16 H16 120.2 . .
C15 C16 H16 120.2 . .
N3 C17 C16 122.50(14) . .
N3 C17 H17 118.8 . .
C16 C17 H17 118.8 . .
C23 C18 C19 118.13(13) . .
C23 C18 C14 120.53(13) . .
C19 C18 C14 121.34(13) . .
C20 C19 C18 120.69(14) . .
C20 C19 H19 119.7 . .
C18 C19 H19 119.7 . .
C21 C20 C19 120.42(15) . .
C21 C20 H20 119.8 . .
C19 C20 H20 119.8 . .
C22 C21 C20 119.42(15) . .
C22 C21 H21 120.3 . .
C20 C21 H21 120.3 . .
C21 C22 C23 120.50(15) . .
C21 C22 H22 119.7 . .
C23 C22 H22 119.7 . .
C22 C23 C18 120.82(15) . .
C22 C23 H23 119.6 . .
C18 C23 H23 119.6 . .

loop_
_geom_bond_atom_site_label_1
_geom_bond_atom_site_label_2
_geom_bond_distance
_geom_bond_site_symmetry_2
Ni1 N1 2.0411(12) 2_656
Ni1 N1 2.0411(12) .
Ni1 N3 2.1287(12) 2_656
Ni1 N3 2.1287(12) .
Ni1 N2 2.2004(12) .
Ni1 N2 2.2004(12) 2_656
S1 C1 1.6261(14) .
N1 C1 1.1608(18) .
N2 C6 1.3395(19) .
N2 C2 1.3436(18) .
N3 C13 1.3367(17) .
N3 C17 1.3405(19) .
C2 C3 1.3880(19) .
C2 H2 0.9400 .
C3 C4 1.390(2) .
C3 C7 1.485(2) .
C4 C5 1.374(2) .
C4 H4 0.9400 .
C5 C6 1.376(2) .
C5 H5 0.9400 .
C6 H6 0.9400 .
C7 C12 1.388(2) .
C7 C8 1.392(2) .
C8 C9 1.383(2) .
C8 H8 0.9400 .
C9 C10 1.372(3) .
C9 H9 0.9400 .
C10 C11 1.375(3) .
C10 H10 0.9400 .
C11 C12 1.384(3) .
C11 H11 0.9400 .
C12 H12 0.9400 .
C13 C14 1.3908(19) .
C13 H13 0.9400 .
C14 C15 1.389(2) .
C14 C18 1.4819(19) .
C15 C16 1.382(2) .
C15 H15 0.9400 .
C16 C17 1.373(2) .
C16 H16 0.9400 .
C17 H17 0.9400 .
C18 C23 1.390(2) .
C18 C19 1.392(2) .
C19 C20 1.383(2) .
C19 H19 0.9400 .
C20 C21 1.379(2) .
C20 H20 0.9400 .
C21 C22 1.375(3) .
C21 H21 0.9400 .
C22 C23 1.383(2) .
C22 H22 0.9400 .
C23 H23 0.9400 .

loop_
_geom_torsion_atom_site_label_1
_geom_torsion_atom_site_label_2
_geom_torsion_atom_site_label_3
_geom_torsion_atom_site_label_4
_geom_torsion
_geom_torsion_site_symmetry_1
_geom_torsion_site_symmetry_2
_geom_torsion_site_symmetry_3
_geom_torsion_site_symmetry_4
C6 N2 C2 C3 2.3(2) . . . .
Ni1 N2 C2 C3 -178.23(11) . . . .
N2 C2 C3 C4 -3.1(2) . . . .
N2 C2 C3 C7 174.93(13) . . . .
C2 C3 C4 C5 1.3(2) . . . .
C7 C3 C4 C5 -176.80(15) . . . .
C3 C4 C5 C6 1.2(3) . . . .
C2 N2 C6 C5 0.4(2) . . . .
Ni1 N2 C6 C5 -179.07(13) . . . .
C4 C5 C6 N2 -2.1(3) . . . .
C2 C3 C7 C12 158.14(16) . . . .
C4 C3 C7 C12 -23.9(2) . . . .
C2 C3 C7 C8 -24.9(2) . . . .
C4 C3 C7 C8 153.03(16) . . . .
C12 C7 C8 C9 1.5(3) . . . .
C3 C7 C8 C9 -175.52(16) . . . .
C7 C8 C9 C10 0.2(3) . . . .
C8 C9 C10 C11 -1.7(3) . . . .
C9 C10 C11 C12 1.5(3) . . . .
C10 C11 C12 C7 0.2(3) . . . .
C8 C7 C12 C11 -1.7(3) . . . .
C3 C7 C12 C11 175.35(18) . . . .
C17 N3 C13 C14 -0.2(2) . . . .
Ni1 N3 C13 C14 -179.87(10) . . . .
N3 C13 C14 C15 0.0(2) . . . .
N3 C13 C14 C18 -179.76(12) . . . .
C13 C14 C15 C16 0.3(2) . . . .
C18 C14 C15 C16 -179.93(14) . . . .
C14 C15 C16 C17 -0.5(2) . . . .
C13 N3 C17 C16 0.0(2) . . . .
Ni1 N3 C17 C16 179.71(12) . . . .
C15 C16 C17 N3 0.3(3) . . . .
C15 C14 C18 C23 -25.2(2) . . . .
C13 C14 C18 C23 154.51(14) . . . .
C15 C14 C18 C19 154.95(14) . . . .
C13 C14 C18 C19 -25.30(19) . . . .
C23 C18 C19 C20 -1.0(2) . . . .
C14 C18 C19 C20 178.83(13) . . . .
C18 C19 C20 C21 1.2(2) . . . .
C19 C20 C21 C22 -0.3(2) . . . .
C20 C21 C22 C23 -0.7(3) . . . .
C21 C22 C23 C18 0.9(3) . . . .
C19 C18 C23 C22 -0.1(2) . . . .
C14 C18 C23 C22 -179.90(15) . . . .
